data_7232817
loop_
_publ_author_name
'Cui, Lian-sheng'
'Meng, Xiang-min'
'Li, Yong-gang'
'Huang, Ke-rui'
'Li, Yuan-cheng'
'Long, Jin-qiao'
'Yao, Peng-fei'

_publ_section_title
;
 Syntheses, structural diversity, and photocatalytic-degradation
 properties for methylene blue of Co(ii) and Ni(ii) MOFs based on
 terephthalic acid and different imidazole bridging ligands
;
_journal_issue 25
_journal_name_full CrystEngComm
_journal_page_first 3798
_journal_paper_doi 10.1039/C9CE00433E
_journal_volume 21
_journal_year 2019
_chemical_formula_sum 'C26 H18 Co N4 O4'
_chemical_formula_weight 509.37
_space_group_IT_number 52
_space_group_name_Hall '-P 2a 2bc'
_space_group_name_H-M_alt 'P n n a'
_symmetry_cell_setting orthorhombic
_symmetry_space_group_name_Hall '-P 2a 2bc'
_symmetry_space_group_name_H-M 'P n n a'
_atom_sites_solution_hydrogens geom
_atom_sites_solution_primary direct
_atom_sites_solution_secondary difmap
_audit_creation_method SHELXL-97
_audit_update_record
;
2018-05-09 deposited with the CCDC.    2019-05-22 downloaded from the CCDC.
;
_cell_angle_alpha 90.00
_cell_angle_beta 90.00
_cell_angle_gamma 90.00
_cell_formula_units_Z 4
_cell_length_a 13.1863(5)
_cell_length_b 17.4063(7)
_cell_length_c 9.3405(4)
_cell_measurement_reflns_used 27550
_cell_measurement_temperature 293(2)
_cell_measurement_theta_max 27.505
_cell_measurement_theta_min 3.09
_cell_volume 2143.88(15)
_computing_cell_refinement 'Bruker FRAMBO'
_computing_data_collection 'Bruker FRAMBO'
_computing_data_reduction 'Bruker SAINT'
_computing_molecular_graphics 'Bruker SHELXTL'
_computing_publication_material 'Bruker SHELXTL'
_computing_structure_refinement 'SHELXL-97 (Sheldrick, 1997)'
_computing_structure_solution 'SHELXS-97 (Sheldrick, 1990)'
_diffrn_ambient_temperature 293(2)
_diffrn_measured_fraction_theta_full 0.998
_diffrn_measured_fraction_theta_max 0.998
_diffrn_measurement_device_type 'multiwire proportional'
_diffrn_measurement_method 'phi and omega scans'
_diffrn_radiation_monochromator graphite
_diffrn_radiation_source 'fine-focus sealed tube'
_diffrn_radiation_type MoK\a
_diffrn_radiation_wavelength 0.71073
_diffrn_reflns_av_R_equivalents 0.0230
_diffrn_reflns_av_sigmaI/netI 0.0086
_diffrn_reflns_limit_h_max 15
_diffrn_reflns_limit_h_min -15
_diffrn_reflns_limit_k_max 21
_diffrn_reflns_limit_k_min -21
_diffrn_reflns_limit_l_max 11
_diffrn_reflns_limit_l_min -11
_diffrn_reflns_number 26746
_diffrn_reflns_theta_full 25.50
_diffrn_reflns_theta_max 25.50
_diffrn_reflns_theta_min 3.09
_exptl_absorpt_coefficient_mu 0.845
_exptl_absorpt_correction_T_max 0.7286
_exptl_absorpt_correction_T_min 0.7023
_exptl_absorpt_correction_type multi-scan
_exptl_absorpt_process_details sadabs
_exptl_crystal_colour purple
_exptl_crystal_density_diffrn 1.578
_exptl_crystal_density_method 'not measured'
_exptl_crystal_description block
_exptl_crystal_F_000 1044
_exptl_crystal_size_max 0.45
_exptl_crystal_size_mid 0.44
_exptl_crystal_size_min 0.40
_refine_diff_density_max 0.260
_refine_diff_density_min -0.238
_refine_diff_density_rms 0.042
_refine_ls_extinction_method none
_refine_ls_goodness_of_fit_ref 1.059
_refine_ls_hydrogen_treatment mixed
_refine_ls_matrix_type full
_refine_ls_number_parameters 159
_refine_ls_number_reflns 1994
_refine_ls_number_restraints 0
_refine_ls_restrained_S_all 1.059
_refine_ls_R_factor_all 0.0305
_refine_ls_R_factor_gt 0.0266
_refine_ls_shift/su_max 0.000
_refine_ls_shift/su_mean 0.000
_refine_ls_structure_factor_coef Fsqd
_refine_ls_weighting_details 'calc w=1/[\s^2^(Fo^2^)+(0.0377P)^2^+1.0962P] where P=(Fo^2^+2Fc^2^)/3'
_refine_ls_weighting_scheme calc
_refine_ls_wR_factor_gt 0.0687
_refine_ls_wR_factor_ref 0.0708
_reflns_number_gt 1829
_reflns_number_total 1994
_reflns_threshold_expression >2sigma(I)
_cod_data_source_file c9ce00433e2.cif
_cod_data_source_block 6
_cod_depositor_comments
;
The following automatic conversions were performed:

'_symmetry_cell_setting' value 'Orthorhombic' changed to
'orthorhombic' according to
/home/data/users/saulius/crontab/automatic-downloads/rss-feeds/RSC/lib/dictionaries/cif_core.dic
dictionary named 'cif_core.dic' version 2.4.2 from 2011-04-26.

Automatic conversion script
Id: cif_fix_values 4973 2017-02-22 13:04:09Z antanas 

 Adding full bibliography for 7232814--7232819.cif.
;
_cod_original_sg_symbol_H-M Pnna
_cod_database_code 7232817

loop_
_symmetry_equiv_pos_as_xyz
'x, y, z'
'-x+1/2, -y, z'
'-x+1/2, y+1/2, -z+1/2'
'x, -y+1/2, -z+1/2'
'-x, -y, -z'
'x-1/2, y, -z'
'x-1/2, -y-1/2, z-1/2'
'-x, y-1/2, z-1/2'

loop_
_atom_site_label
_atom_site_type_symbol
_atom_site_fract_x
_atom_site_fract_y
_atom_site_fract_z
_atom_site_U_iso_or_equiv
_atom_site_adp_type
_atom_site_occupancy
_atom_site_symmetry_multiplicity
_atom_site_calc_flag
_atom_site_refinement_flags
Co1 Co 0.81603(2) 0.7500 0.7500 0.02458(12) Uani 1 2 d S
N1 N 0.56574(11) 0.84403(8) 0.54597(16) 0.0309(3) Uani 1 1 d .
N2 N 0.71235(10) 0.79475(8) 0.61082(16) 0.0299(3) Uani 1 1 d .
O1 O 0.91873(9) 0.68459(6) 0.65416(14) 0.0337(3) Uani 1 1 d .
O2 O 0.78177(10) 0.61844(8) 0.60331(19) 0.0491(4) Uani 1 1 d .
C1 C 0.63386(13) 0.83590(10) 0.65232(19) 0.0322(4) Uani 1 1 d .
H1 H 0.6264 0.8567 0.7434 0.039 Uiso 1 1 calc R
C2 C 0.69290(13) 0.77555(11) 0.4701(2) 0.0362(4) Uani 1 1 d .
H2 H 0.7352 0.7460 0.4125 0.043 Uiso 1 1 calc R
C3 C 0.60359(14) 0.80599(11) 0.4282(2) 0.0379(4) Uani 1 1 d .
H3 H 0.5737 0.8021 0.3383 0.045 Uiso 1 1 calc R
C4 C 0.47309(13) 0.88746(10) 0.55058(19) 0.0309(4) Uani 1 1 d .
C5 C 0.41681(14) 0.89201(11) 0.6749(2) 0.0388(4) Uani 1 1 d .
H5 H 0.4371 0.8652 0.7561 0.047 Uiso 1 1 calc R
C6 C 0.32966(14) 0.93677(11) 0.6780(2) 0.0382(4) Uani 1 1 d .
H6 H 0.2926 0.9406 0.7624 0.046 Uiso 1 1 calc R
C7 C 0.29681(13) 0.97610(10) 0.55646(19) 0.0302(4) Uani 1 1 d .
C8 C 0.35443(13) 0.96935(10) 0.43208(18) 0.0308(4) Uani 1 1 d .
H8 H 0.3332 0.9942 0.3492 0.037 Uiso 1 1 calc R
C9 C 0.44269(13) 0.92637(10) 0.42940(19) 0.0314(4) Uani 1 1 d .
H9 H 0.4813 0.9238 0.3462 0.038 Uiso 1 1 calc R
C10 C 0.87452(13) 0.62504(9) 0.60441(18) 0.0285(4) Uani 1 1 d .
C11 C 0.94050(12) 0.56068(9) 0.54996(17) 0.0252(3) Uani 1 1 d .
C12 C 0.89812(13) 0.48879(9) 0.52484(18) 0.0293(4) Uani 1 1 d .
H12 H 0.8294 0.4810 0.5418 0.035 Uiso 1 1 calc R
C13 C 1.04325(13) 0.57127(9) 0.52503(19) 0.0289(4) Uani 1 1 d .
H13 H 1.0727 0.6190 0.5419 0.035 Uiso 1 1 calc R

loop_
_atom_site_aniso_label
_atom_site_aniso_U_11
_atom_site_aniso_U_22
_atom_site_aniso_U_33
_atom_site_aniso_U_23
_atom_site_aniso_U_13
_atom_site_aniso_U_12
Co1 0.01676(17) 0.02195(17) 0.0350(2) -0.00428(13) 0.000 0.000
N1 0.0248(7) 0.0319(8) 0.0362(8) -0.0057(6) -0.0053(6) 0.0065(6)
N2 0.0258(7) 0.0258(7) 0.0380(8) -0.0023(6) -0.0022(6) 0.0029(6)
O1 0.0316(6) 0.0241(6) 0.0453(7) -0.0105(5) 0.0040(5) 0.0029(5)
O2 0.0261(7) 0.0378(7) 0.0833(11) -0.0171(7) 0.0036(7) 0.0061(6)
C1 0.0297(9) 0.0316(9) 0.0352(9) -0.0043(7) -0.0057(7) 0.0060(7)
C2 0.0321(10) 0.0370(9) 0.0396(10) -0.0077(8) 0.0010(8) 0.0075(8)
C3 0.0354(10) 0.0407(10) 0.0375(10) -0.0110(8) -0.0059(8) 0.0063(8)
C4 0.0236(8) 0.0305(8) 0.0386(10) -0.0065(7) -0.0057(7) 0.0040(7)
C5 0.0360(10) 0.0476(11) 0.0328(10) 0.0044(8) -0.0045(8) 0.0115(8)
C6 0.0332(9) 0.0491(11) 0.0324(10) 0.0011(8) 0.0021(8) 0.0100(8)
C7 0.0249(8) 0.0306(8) 0.0351(9) -0.0023(7) -0.0023(7) 0.0020(7)
C8 0.0281(9) 0.0336(9) 0.0309(9) 0.0010(7) -0.0030(7) 0.0035(7)
C9 0.0268(9) 0.0363(9) 0.0312(9) -0.0046(7) 0.0000(7) 0.0036(7)
C10 0.0299(9) 0.0236(8) 0.0320(9) -0.0025(7) 0.0015(7) 0.0048(7)
C11 0.0264(8) 0.0228(8) 0.0263(8) -0.0036(6) 0.0011(6) 0.0040(6)
C12 0.0213(8) 0.0268(8) 0.0398(9) -0.0043(7) 0.0039(7) 0.0000(6)
C13 0.0289(8) 0.0204(7) 0.0372(9) -0.0054(7) 0.0016(7) -0.0020(6)

loop_
_atom_type_symbol
_atom_type_description
_atom_type_scat_dispersion_real
_atom_type_scat_dispersion_imag
_atom_type_scat_source
C C 0.0033 0.0016 'International Tables Vol C Tables 4.2.6.8 and 6.1.1.4'
H H 0.0000 0.0000 'International Tables Vol C Tables 4.2.6.8 and 6.1.1.4'
N N 0.0061 0.0033 'International Tables Vol C Tables 4.2.6.8 and 6.1.1.4'
O O 0.0106 0.0060 'International Tables Vol C Tables 4.2.6.8 and 6.1.1.4'
Co Co 0.3494 0.9721 'International Tables Vol C Tables 4.2.6.8 and 6.1.1.4'

loop_
_geom_angle_atom_site_label_1
_geom_angle_atom_site_label_2
_geom_angle_atom_site_label_3
_geom_angle
_geom_angle_site_symmetry_1
_geom_angle_site_symmetry_3
O1 Co1 O1 93.84(7) 4_566 .
O1 Co1 N2 121.73(5) 4_566 .
O1 Co1 N2 112.89(6) . .
O1 Co1 N2 112.89(6) 4_566 4_566
O1 Co1 N2 121.73(5) . 4_566
N2 Co1 N2 95.89(8) . 4_566
C1 N1 C3 107.26(14) . .
C1 N1 C4 126.88(15) . .
C3 N1 C4 125.79(15) . .
C1 N2 C2 105.42(14) . .
C1 N2 Co1 123.12(12) . .
C2 N2 Co1 129.69(12) . .
C10 O1 Co1 108.58(10) . .
N2 C1 N1 111.36(15) . .
N2 C1 H1 124.3 . .
N1 C1 H1 124.3 . .
C3 C2 N2 110.06(16) . .
C3 C2 H2 125.0 . .
N2 C2 H2 125.0 . .
C2 C3 N1 105.89(16) . .
C2 C3 H3 127.1 . .
N1 C3 H3 127.1 . .
C9 C4 C5 120.41(16) . .
C9 C4 N1 118.75(16) . .
C5 C4 N1 120.82(16) . .
C4 C5 C6 119.64(17) . .
C4 C5 H5 120.2 . .
C6 C5 H5 120.2 . .
C5 C6 C7 121.04(17) . .
C5 C6 H6 119.5 . .
C7 C6 H6 119.5 . .
C8 C7 C6 117.90(16) . .
C8 C7 C7 119.96(11) . 2_575
C6 C7 C7 122.14(11) . 2_575
C9 C8 C7 121.29(16) . .
C9 C8 H8 119.4 . .
C7 C8 H8 119.4 . .
C4 C9 C8 119.69(16) . .
C4 C9 H9 120.2 . .
C8 C9 H9 120.2 . .
O2 C10 O1 122.24(15) . .
O2 C10 C11 120.16(15) . .
O1 C10 C11 117.57(14) . .
C13 C11 C12 118.94(15) . .
C13 C11 C10 121.45(15) . .
C12 C11 C10 119.61(14) . .
C13 C12 C11 120.88(15) 5_766 .
C13 C12 H12 119.6 5_766 .
C11 C12 H12 119.6 . .
C12 C13 C11 120.18(15) 5_766 .
C12 C13 H13 119.9 5_766 .
C11 C13 H13 119.9 . .

loop_
_geom_bond_atom_site_label_1
_geom_bond_atom_site_label_2
_geom_bond_distance
_geom_bond_site_symmetry_2
Co1 O1 1.9828(11) 4_566
Co1 O1 1.9828(11) .
Co1 N2 2.0411(14) .
Co1 N2 2.0411(14) 4_566
N1 C1 1.347(2) .
N1 C3 1.377(2) .
N1 C4 1.437(2) .
N2 C1 1.317(2) .
N2 C2 1.380(2) .
O1 C10 1.277(2) .
O2 C10 1.228(2) .
C1 H1 0.9300 .
C2 C3 1.349(3) .
C2 H2 0.9300 .
C3 H3 0.9300 .
C4 C9 1.379(2) .
C4 C5 1.380(3) .
C5 C6 1.389(3) .
C5 H5 0.9300 .
C6 C7 1.395(2) .
C6 H6 0.9300 .
C7 C8 1.393(2) .
C7 C7 1.489(3) 2_575
C8 C9 1.384(2) .
C8 H8 0.9300 .
C9 H9 0.9300 .
C10 C11 1.507(2) .
C11 C13 1.387(2) .
C11 C12 1.390(2) .
C12 C13 1.381(2) 5_766
C12 H12 0.9300 .
C13 C12 1.381(2) 5_766
C13 H13 0.9300 .

loop_
_geom_torsion_atom_site_label_1
_geom_torsion_atom_site_label_2
_geom_torsion_atom_site_label_3
_geom_torsion_atom_site_label_4
_geom_torsion
_geom_torsion_site_symmetry_1
_geom_torsion_site_symmetry_4
O1 Co1 N2 C1 -74.04(15) 4_566 .
O1 Co1 N2 C1 175.67(13) . .
N2 Co1 N2 C1 47.54(12) 4_566 .
O1 Co1 N2 C2 123.36(15) 4_566 .
O1 Co1 N2 C2 13.08(17) . .
N2 Co1 N2 C2 -115.06(17) 4_566 .
O1 Co1 O1 C10 166.85(13) 4_566 .
N2 Co1 O1 C10 -66.24(12) . .
N2 Co1 O1 C10 46.85(13) 4_566 .
C2 N2 C1 N1 -0.1(2) . .
Co1 N2 C1 N1 -166.27(11) . .
C3 N1 C1 N2 -0.5(2) . .
C4 N1 C1 N2 -177.50(16) . .
C1 N2 C2 C3 0.6(2) . .
Co1 N2 C2 C3 165.56(13) . .
N2 C2 C3 N1 -0.9(2) . .
C1 N1 C3 C2 0.8(2) . .
C4 N1 C3 C2 177.90(16) . .
C1 N1 C4 C9 143.33(18) . .
C3 N1 C4 C9 -33.2(3) . .
C1 N1 C4 C5 -34.9(3) . .
C3 N1 C4 C5 148.59(19) . .
C9 C4 C5 C6 -0.7(3) . .
N1 C4 C5 C6 177.52(17) . .
C4 C5 C6 C7 1.3(3) . .
C5 C6 C7 C8 -0.3(3) . .
C5 C6 C7 C7 179.4(2) . 2_575
C6 C7 C8 C9 -1.3(3) . .
C7 C7 C8 C9 178.93(18) 2_575 .
C5 C4 C9 C8 -0.9(3) . .
N1 C4 C9 C8 -179.16(15) . .
C7 C8 C9 C4 2.0(3) . .
Co1 O1 C10 O2 8.7(2) . .
Co1 O1 C10 C11 -169.48(12) . .
O2 C10 C11 C13 167.96(18) . .
O1 C10 C11 C13 -13.8(2) . .
O2 C10 C11 C12 -12.5(3) . .
O1 C10 C11 C12 165.73(16) . .
C13 C11 C12 C13 -0.4(3) . 5_766
C10 C11 C12 C13 -179.98(15) . 5_766
C12 C11 C13 C12 0.4(3) . 5_766
C10 C11 C13 C12 179.97(15) . 5_766
